data_7213102
loop_
_publ_author_name
'Olsher, Uriel'
'Shoham, Gil'
'Dalley, N. Kent'
'Weining, Jiang'
'Luboch, Elzbieta'
'Yu, Zong-Yuan'
'Knobeloch, John M.'
'Lee, Jong Chan'
'Talanov, Vladimir S.'
'Bartsch, Richard A.'

_publ_section_title
;
 Structural and conformational studies of alcohol, diol and methyl ether
 derivatives of dibenzo-14-crown-4. Implications for ligand and tecton
 design
;
_journal_issue 11
_journal_name_full 'Journal of the Chemical Society, Perkin Transactions 2'
_journal_page_first 2557
_journal_paper_doi 10.1039/a904180j
_journal_year 1999
_chemical_formula_sum 'C18 H20 O5'
_chemical_formula_weight 316.34
_chemical_name_systematic
; 

 ? 

;
_space_group_IT_number 62
_symmetry_cell_setting orthorhombic
_symmetry_space_group_name_Hall '-P 2ac 2n'
_symmetry_space_group_name_H-M 'P n m a'
_atom_sites_solution_hydrogens geom
_atom_sites_solution_primary direct
_atom_sites_solution_secondary difmap
_audit_creation_method SHELXL
_cell_angle_alpha 90.00
_cell_angle_beta 90.00
_cell_angle_gamma 90.00
_cell_formula_units_Z 4
_cell_length_a 21.055(13)
_cell_length_b 14.453(8)
_cell_length_c 5.099(2)
_cell_measurement_reflns_used 20
_cell_measurement_temperature 293(2)
_cell_measurement_theta_max 10.2
_cell_measurement_theta_min 4.1
_cell_volume 1551.7(14)
_computing_cell_refinement SAME
_computing_data_collection 'BRUKER P4 SOFTWARE'
_computing_data_reduction SAME
_computing_molecular_graphics SAME
_computing_structure_refinement 'SHELXTL PC VERS. 5.03 (Sheldrick, 1994)'
_computing_structure_solution 'SHELXTL-PLUS (Sheldrick, 1990)'
_diffrn_ambient_temperature 293(2)
_diffrn_measurement_device 'SIEMENS R3m/V '
_diffrn_measurement_method THETA-2THETA
_diffrn_radiation_monochromator graphite
_diffrn_radiation_source 'fine-focus sealed tube'
_diffrn_radiation_type MoK\a
_diffrn_radiation_wavelength 0.71073
_diffrn_reflns_av_R_equivalents 0.0044
_diffrn_reflns_av_sigmaI/netI 0.0547
_diffrn_reflns_limit_h_max 25
_diffrn_reflns_limit_h_min 0
_diffrn_reflns_limit_k_max 0
_diffrn_reflns_limit_k_min -17
_diffrn_reflns_limit_l_max 6
_diffrn_reflns_limit_l_min 0
_diffrn_reflns_number 1423
_diffrn_reflns_theta_max 25.06
_diffrn_reflns_theta_min 2.39
_diffrn_standards_interval_count 97
_diffrn_standards_number 3
_exptl_absorpt_coefficient_mu 0.098
_exptl_crystal_colour COLORLESS
_exptl_crystal_density_diffrn 1.354
_exptl_crystal_description BLOCK
_exptl_crystal_F_000 672
_exptl_crystal_size_max 0.45
_exptl_crystal_size_mid 0.38
_exptl_crystal_size_min 0.30
_refine_diff_density_max 0.279
_refine_diff_density_min -0.183
_refine_diff_density_rms 0.048
_refine_ls_extinction_coef 0.0051(25)
_refine_ls_extinction_expression Fc^*^=kFc[1+0.001xFc^2^\l^3^/sin(2\q)]^-1/4^
_refine_ls_extinction_method SHELXL
_refine_ls_goodness_of_fit_all 0.968
_refine_ls_goodness_of_fit_obs 1.166
_refine_ls_hydrogen_treatment RIDING
_refine_ls_matrix_type full
_refine_ls_number_parameters 114
_refine_ls_number_reflns 1422
_refine_ls_number_restraints 0
_refine_ls_restrained_S_all 0.968
_refine_ls_restrained_S_obs 1.166
_refine_ls_R_factor_all 0.1078
_refine_ls_R_factor_obs 0.0586
_refine_ls_shift/esd_max 0.000
_refine_ls_shift/esd_mean 0.000
_refine_ls_structure_factor_coef Fsqd
_refine_ls_weighting_details 'w=1/[\s^2^(Fo^2^)+(0.0830P)^2^+0.0000P] where P=(Fo^2^+2Fc^2^)/3'
_refine_ls_weighting_scheme calc
_refine_ls_wR_factor_all 0.1570
_refine_ls_wR_factor_obs 0.1362
_reflns_number_observed 785
_reflns_number_total 1422
_reflns_observed_criterion >2sigma(I)
_cod_data_source_file 904180jsup1.cif
_cod_data_source_block COMPOUND6
_cod_depositor_comments
;
The following automatic conversions were performed:

'_symmetry_cell_setting' value 'ORTHORHOMBIC' changed to
'orthorhombic' according to
/home/saulius/struct/CIF-dictionaries/cif_core.dic dictionary named
'cif_core.dic' version 2.4.2 from 2011-04-26.

Automatic conversion script
Id: cif_fix_values 1891 2012-01-12 08:04:46Z andrius 

The following automatic conversions were performed:

'_refine_ls_weighting_scheme' value 'calc
w=1/[\s^2^(Fo^2^)+(0.0830P)^2^+0.0000P] where P=(Fo^2^+2Fc^2^)/3' was
changed to 'calc'. New tag '_refine_ls_weighting_details' was
created. The value of the new tag was set to
'w=1/[\s^2^(Fo^2^)+(0.0830P)^2^+0.0000P] where P=(Fo^2^+2Fc^2^)/3'.

Automatic conversion script
Id: cif_fix_values 3143 2015-03-26 13:38:13Z robertas 
;
_cod_original_sg_symbol_H-M Pnma
_cod_database_code 7213102

loop_
_symmetry_equiv_pos_as_xyz
'x, y, z'
'-x+1/2, y+1/2, z+1/2'
'x, -y+1/2, z'
'-x+1/2, -y, z+1/2'
'-x, -y, -z'
'x-1/2, -y-1/2, -z-1/2'
'-x, y-1/2, -z'
'x-1/2, y, -z-1/2'

loop_
_atom_site_aniso_label
_atom_site_aniso_U_11
_atom_site_aniso_U_22
_atom_site_aniso_U_33
_atom_site_aniso_U_23
_atom_site_aniso_U_13
_atom_site_aniso_U_12
O2 0.0655(14) 0.0525(13) 0.0441(13) -0.0075(12) 0.0203(12) -0.0091(12)
O3 0.0585(12) 0.0507(13) 0.0458(12) -0.0041(12) 0.0136(12) -0.0053(11)
O5 0.074(3) 0.063(3) 0.028(2) 0.000 0.011(2) 0.000
C2 0.051(2) 0.058(3) 0.029(2) 0.000 0.006(2) 0.000
C3 0.053(2) 0.053(2) 0.034(2) 0.003(2) 0.007(2) -0.0034(15)
C4 0.053(2) 0.042(2) 0.0308(15) 0.0007(15) -0.0031(15) 0.0013(14)
C5 0.055(2) 0.054(2) 0.038(2) -0.001(2) 0.003(2) -0.004(2)
C6 0.060(2) 0.049(2) 0.055(2) -0.002(2) -0.002(2) -0.007(2)
C7 0.067(2) 0.053(2) 0.052(2) -0.012(2) -0.008(2) 0.004(2)
C8 0.053(2) 0.056(2) 0.044(2) -0.009(2) 0.000(2) 0.008(2)
C9 0.048(2) 0.042(2) 0.035(2) -0.001(2) -0.003(2) 0.0018(14)
C10 0.050(2) 0.060(2) 0.049(2) -0.002(2) 0.014(2) 0.003(2)
C11 0.046(3) 0.055(3) 0.064(3) 0.000 0.007(3) 0.000

loop_
_atom_site_label
_atom_site_type_symbol
_atom_site_fract_x
_atom_site_fract_y
_atom_site_fract_z
_atom_site_U_iso_or_equiv
_atom_site_thermal_displace_type
_atom_site_occupancy
_atom_site_calc_flag
_atom_site_refinement_flags
O2 O 0.38590(10) 0.34711(15) 0.1694(4) 0.0540(7) Uani 1 d .
O3 O 0.29555(10) 0.3490(2) 0.5034(4) 0.0517(6) Uani 1 d .
O5 O 0.4647(2) 0.2500 -0.3879(8) 0.0551(12) Uani 0.75 d SP
H5A H 0.4375(2) 0.2500 -0.5532(8) 0.080 Uiso 0.75 d SPR
O5' O 0.1911(7) 0.2500 0.4348(31) 0.068(4) Uiso 0.25 d SP
C2 C 0.4254(2) 0.2500 -0.1664(8) 0.0461(11) Uani 1 d S
H2 H 0.3812(2) 0.2500 -0.2125(8) 0.050 Uiso 1 d SR
C3 C 0.43653(14) 0.3381(2) -0.0135(6) 0.0465(8) Uani 1 d .
H3A H 0.43692(14) 0.3902(2) -0.1303(6) 0.055 Uiso 1 d R
H3B H 0.47632(14) 0.3348(2) 0.0779(6) 0.055 Uiso 1 d R
C4 C 0.38291(14) 0.4251(2) 0.3199(6) 0.0417(7) Uani 1 d .
C5 C 0.42335(15) 0.4990(2) 0.3060(7) 0.0489(8) Uani 1 d .
H5 H 0.45681(15) 0.4992(2) 0.1781(7) 0.054 Uiso 1 d R
C6 C 0.41662(15) 0.5735(2) 0.4745(7) 0.0549(9) Uani 1 d .
H6 H 0.44525(15) 0.6251(2) 0.4635(7) 0.066 Uiso 1 d R
C7 C 0.3691(2) 0.5731(2) 0.6566(7) 0.0571(9) Uani 1 d .
H7 H 0.3647(2) 0.6245(2) 0.7747(7) 0.067 Uiso 1 d R
C8 C 0.32668(15) 0.4994(2) 0.6735(7) 0.0508(9) Uani 1 d .
H8 H 0.29299(15) 0.5003(2) 0.8003(7) 0.056 Uiso 1 d R
C9 C 0.33347(14) 0.4250(2) 0.5057(6) 0.0418(7) Uani 1 d .
C10 C 0.24988(15) 0.3389(2) 0.7092(7) 0.0527(9) Uani 1 d .
H10A H 0.27126(15) 0.3371(2) 0.8754(7) 0.060 Uiso 1 d R
H10B H 0.22086(15) 0.3902(2) 0.7063(7) 0.060 Uiso 1 d R
C11 C 0.2137(2) 0.2500 0.6674(11) 0.0549(13) Uani 1 d S
H11 H 0.1620(2) 0.2500 0.7517(11) 0.046 Uiso 1 d SR

loop_
_atom_type_symbol
_atom_type_description
_atom_type_scat_dispersion_real
_atom_type_scat_dispersion_imag
_atom_type_scat_source
C C 0.0033 0.0016 'International Tables Vol C Tables 4.2.6.8 and 6.1.1.4'
H H 0.0000 0.0000 'International Tables Vol C Tables 4.2.6.8 and 6.1.1.4'
O O 0.0106 0.0060 'International Tables Vol C Tables 4.2.6.8 and 6.1.1.4'

loop_
_geom_angle_atom_site_label_1
_geom_angle_atom_site_label_2
_geom_angle_atom_site_label_3
_geom_angle
_geom_angle_site_symmetry_3
C4 O2 C3 118.6(2) .
C9 O3 C10 118.1(3) .
O5 C2 C3 108.9(2) .
O5 C2 C3 108.9(2) 3
C3 C2 C3 114.8(4) 3
O2 C3 C2 107.4(3) .
O2 C4 C5 125.9(3) .
O2 C4 C9 114.3(3) .
C5 C4 C9 119.8(3) .
C4 C5 C6 120.7(3) .
C7 C6 C5 119.6(3) .
C6 C7 C8 121.0(3) .
C9 C8 C7 119.4(3) .
O3 C9 C8 125.0(3) .
O3 C9 C4 115.5(3) .
C8 C9 C4 119.5(3) .
O3 C10 C11 108.8(3) .
O5' C11 C10 108.6(4) .
O5' C11 C10 108.6(4) 3
C10 C11 C10 116.8(4) 3

loop_
_geom_bond_atom_site_label_1
_geom_bond_atom_site_label_2
_geom_bond_distance
_geom_bond_site_symmetry_2
O2 C4 1.365(3) .
O2 C3 1.423(3) .
O3 C9 1.358(4) .
O3 C10 1.431(4) .
O5 C2 1.400(6) .
O5' C11 1.28(2) .
C2 C3 1.512(4) .
C2 C3 1.512(4) 3
C4 C5 1.367(4) .
C4 C9 1.408(4) .
C5 C6 1.386(5) .
C6 C7 1.366(5) .
C7 C8 1.393(5) .
C8 C9 1.381(4) .
C10 C11 1.509(4) .
C11 C10 1.509(4) 3

loop_
_geom_torsion_atom_site_label_1
_geom_torsion_atom_site_label_2
_geom_torsion_atom_site_label_3
_geom_torsion_atom_site_label_4
_geom_torsion
_geom_torsion_site_symmetry_1
_geom_torsion_site_symmetry_4
C4 O2 C3 C2 -175.6(3) . .
O5 C2 C3 O2 165.8(3) . .
C3 C2 C3 O2 -71.8(4) 3 .
C3 O2 C4 C5 2.6(4) . .
C3 O2 C4 C9 -176.3(3) . .
O2 C4 C5 C6 -178.2(3) . .
C9 C4 C5 C6 0.6(5) . .
C4 C5 C6 C7 0.1(5) . .
C5 C6 C7 C8 -0.8(5) . .
C6 C7 C8 C9 0.9(5) . .
C10 O3 C9 C8 -8.1(4) . .
C10 O3 C9 C4 171.8(3) . .
C7 C8 C9 O3 179.7(3) . .
C7 C8 C9 C4 -0.2(5) . .
O2 C4 C9 O3 -1.5(4) . .
C5 C4 C9 O3 179.6(3) . .
O2 C4 C9 C8 178.4(3) . .
C5 C4 C9 C8 -0.5(4) . .
C9 O3 C10 C11 -179.7(3) . .
O3 C10 C11 O5' -53.5(7) . .
O3 C10 C11 C10 69.6(5) . 3
